data_4505525
loop_
_publ_author_name
'Chen, Shuo'
'Fan, Rui-Qing'
'Sun, Cun-Fa'
'Wang, Ping'
'Yang, Yu-Lin'
'Su, Qing'
'Mu, Ying'

_publ_section_title
;
 Synthesis, Structure, and Luminescent Properties of Lanthanide-Based
 Two-Dimensional and Three-Dimensional Metal--Organic Frameworks with
 2,4&#x2032;-Biphenyldicarboxylic Acid
;
_journal_issue 3
_journal_name_full 'Crystal Growth &amp; Design'
_journal_page_first 1337
_journal_paper_doi 10.1021/cg201411b
_journal_volume 12
_journal_year 2012
_chemical_formula_sum 'C20 H22 Gd N3 O9'
_chemical_formula_weight 605.66
_chemical_name_systematic
; 
 ? 
;
_space_group_IT_number 14
_symmetry_cell_setting monoclinic
_symmetry_space_group_name_Hall '-P 2ybc'
_symmetry_space_group_name_H-M 'P 1 21/c 1'
_atom_sites_solution_hydrogens geom
_atom_sites_solution_primary direct
_atom_sites_solution_secondary difmap
_audit_creation_method SHELXL-97
_cell_angle_alpha 90.00
_cell_angle_beta 91.92(3)
_cell_angle_gamma 90.00
_cell_formula_units_Z 4
_cell_length_a 11.741(2)
_cell_length_b 12.136(2)
_cell_length_c 16.414(3)
_cell_measurement_reflns_used 21805
_cell_measurement_temperature 293(2)
_cell_measurement_theta_max 27.48
_cell_measurement_theta_min 3.00
_cell_volume 2337.5(7)
_computing_cell_refinement 'Bruker Smart'
_computing_data_collection 'Bruker Smart'
_computing_data_reduction 'Bruker Smart'
_computing_molecular_graphics SHELXP-97
_computing_publication_material SHELXTL
_computing_structure_refinement 'SHELXL-97 (Sheldrick, 1997)'
_computing_structure_solution 'SHELXS-97 (Sheldrick, 1990)'
_diffrn_ambient_temperature 293(2)
_diffrn_measured_fraction_theta_full 0.996
_diffrn_measured_fraction_theta_max 0.996
_diffrn_measurement_method 'phi and omega scans'
_diffrn_radiation_monochromator graphite
_diffrn_radiation_source 'fine-focus sealed tube'
_diffrn_radiation_type MoK\a
_diffrn_radiation_wavelength 0.71073
_diffrn_reflns_av_R_equivalents 0.0330
_diffrn_reflns_av_sigmaI/netI 0.0316
_diffrn_reflns_limit_h_max 15
_diffrn_reflns_limit_h_min -15
_diffrn_reflns_limit_k_max 15
_diffrn_reflns_limit_k_min -14
_diffrn_reflns_limit_l_max 20
_diffrn_reflns_limit_l_min -21
_diffrn_reflns_number 21805
_diffrn_reflns_theta_full 27.48
_diffrn_reflns_theta_max 27.48
_diffrn_reflns_theta_min 3.00
_diffrn_standards_decay_% 0
_diffrn_standards_interval_count 0
_diffrn_standards_interval_time 0
_diffrn_standards_number 0
_exptl_absorpt_coefficient_mu 2.891
_exptl_absorpt_correction_T_max 0.6693
_exptl_absorpt_correction_T_min 0.6110
_exptl_absorpt_correction_type multi-scan
_exptl_absorpt_process_details SADABS
_exptl_crystal_colour colorless
_exptl_crystal_density_diffrn 1.721
_exptl_crystal_density_method 'not measured'
_exptl_crystal_description block
_exptl_crystal_F_000 1196
_exptl_crystal_size_max 0.19
_exptl_crystal_size_mid 0.17
_exptl_crystal_size_min 0.15
_refine_diff_density_max 1.387
_refine_diff_density_min -0.794
_refine_diff_density_rms 0.123
_refine_ls_extinction_method none
_refine_ls_goodness_of_fit_ref 0.873
_refine_ls_hydrogen_treatment constr
_refine_ls_matrix_type full
_refine_ls_number_parameters 298
_refine_ls_number_reflns 5345
_refine_ls_number_restraints 20
_refine_ls_restrained_S_all 1.090
_refine_ls_R_factor_all 0.0454
_refine_ls_R_factor_gt 0.0359
_refine_ls_shift/su_max 0.073
_refine_ls_shift/su_mean 0.002
_refine_ls_structure_factor_coef Fsqd
_refine_ls_weighting_details 'calc w=1/[\s^2^(Fo^2^)+(0.0113P)^2^+15.7321P] where P=(Fo^2^+2Fc^2^)/3'
_refine_ls_weighting_scheme calc
_refine_ls_wR_factor_gt 0.0790
_refine_ls_wR_factor_ref 0.0843
_reflns_number_gt 4480
_reflns_number_total 5345
_reflns_threshold_expression >2sigma(I)
_cod_data_source_file cg201411b_si_002.cif
_cod_data_source_block 7-834034
_cod_depositor_comments
;
The following automatic conversions were performed:

'_symmetry_cell_setting' value 'Monoclinic' changed to 'monoclinic'
according to /home/saulius/struct/CIF-dictionaries/cif_core.dic
dictionary named 'cif_core.dic' version 2.4.1 from 2010-06-29.

Automatic conversion script
Id: cif_fix_values 1715 2011-07-08 13:25:40Z adriana 
;
_cod_original_cell_volume 2337.5(8)
_cod_original_sg_symbol_H-M 'P 21/c'
_cod_database_code 4505525

loop_
_symmetry_equiv_pos_as_xyz
'x, y, z'
'-x, y+1/2, -z+1/2'
'-x, -y, -z'
'x, -y-1/2, z-1/2'

loop_
_atom_site_label
_atom_site_type_symbol
_atom_site_fract_x
_atom_site_fract_y
_atom_site_fract_z
_atom_site_U_iso_or_equiv
_atom_site_adp_type
_atom_site_occupancy
_atom_site_symmetry_multiplicity
_atom_site_calc_flag
_atom_site_refinement_flags
Gd1 Gd 0.879093(15) 0.620954(14) -0.005524(11) 0.03934(4) Uani 1 1 d D
O1 O 0.9650(3) 0.5945(3) 0.12511(17) 0.0600(9) Uani 1 1 d .
O2 O 0.9349(3) 0.5618(2) -0.13378(16) 0.0575(8) Uani 1 1 d .
O3 O 0.7297(4) 0.6166(4) 0.1008(3) 0.1030(7) Uani 1 1 d U
O4 O 0.8086(4) 0.7721(3) 0.0831(3) 0.1003(15) Uani 1 1 d D
O5 O 0.6842(4) 0.7540(5) 0.1761(3) 0.138(2) Uani 1 1 d .
O6 O 0.8318(3) 0.7790(2) -0.0869(2) 0.0702(10) Uani 1 1 d .
O7 O 0.6981(3) 0.5863(3) -0.0711(2) 0.0832(11) Uani 1 1 d .
O8 O 1.0470(2) 0.7371(2) -0.00703(18) 0.0541(8) Uani 1 1 d D
O9 O 1.1221(3) 0.5709(2) -0.00468(17) 0.0542(8) Uani 1 1 d .
N1 N 0.7395(4) 0.7169(4) 0.1195(3) 0.0847(14) Uani 1 1 d D
N2 N 0.8307(4) 0.9541(3) -0.1310(3) 0.0818(15) Uani 1 1 d .
N3 N 0.5465(3) 0.5923(4) -0.1557(3) 0.0882(15) Uani 1 1 d .
C1 C 1.0359(4) 0.5317(3) 0.1596(2) 0.0501(11) Uani 1 1 d .
C2 C 1.0922(4) 0.5719(3) 0.2375(2) 0.0465(10) Uani 1 1 d .
C3 C 1.1510(4) 0.4996(3) 0.2887(3) 0.0611(13) Uani 1 1 d .
H3A H 1.1522 0.4249 0.2761 0.073 Uiso 1 1 calc R
C4 C 1.2078(4) 0.5375(4) 0.3581(3) 0.0644(13) Uani 1 1 d .
H4A H 1.2453 0.4875 0.3926 0.077 Uiso 1 1 calc R
C5 C 1.2100(4) 0.6491(3) 0.3775(2) 0.0502(11) Uani 1 1 d .
C6 C 1.1500(4) 0.7213(3) 0.3261(2) 0.0518(11) Uani 1 1 d .
H6A H 1.1498 0.7963 0.3379 0.062 Uiso 1 1 calc R
C7 C 1.0905(4) 0.6827(3) 0.2576(2) 0.0516(11) Uani 1 1 d .
H7A H 1.0490 0.7317 0.2248 0.062 Uiso 1 1 calc R
C8 C 1.2797(4) 0.6889(3) 0.4488(2) 0.0519(11) Uani 1 1 d .
C9 C 1.3868(4) 0.6427(4) 0.4641(3) 0.0782(15) Uani 1 1 d .
H9A H 1.4117 0.5866 0.4304 0.094 Uiso 1 1 calc R
C10 C 1.4571(4) 0.6782(5) 0.5280(4) 0.0890(18) Uani 1 1 d .
H10A H 1.5281 0.6456 0.5371 0.107 Uiso 1 1 calc R
C11 C 1.4232(4) 0.7603(4) 0.5774(3) 0.0727(15) Uani 1 1 d .
H11A H 1.4706 0.7834 0.6206 0.087 Uiso 1 1 calc R
C12 C 1.3180(4) 0.8100(4) 0.5639(3) 0.0586(12) Uani 1 1 d .
H12A H 1.2959 0.8677 0.5971 0.070 Uiso 1 1 calc R
C13 C 1.2455(3) 0.7738(3) 0.5006(2) 0.0457(10) Uani 1 1 d .
C14 C 0.8686(6) 0.8707(4) -0.0922(4) 0.092(2) Uani 1 1 d .
H14 H 0.9366 0.8828 -0.0630 0.110 Uiso 1 1 calc R
C15 C 0.7351(14) 0.9410(14) -0.1750(10) 0.3025(16) Uani 1 1 d U
H15A H 0.7103 1.0110 -0.1963 0.454 Uiso 1 1 calc R
H15B H 0.6774 0.9111 -0.1413 0.454 Uiso 1 1 calc R
H15C H 0.7482 0.8914 -0.2193 0.454 Uiso 1 1 calc R
C16 C 0.8760(9) 1.0605(5) -0.1374(7) 0.193(5) Uani 1 1 d .
H16A H 0.9486 1.0636 -0.1089 0.290 Uiso 1 1 calc R
H16B H 0.8250 1.1126 -0.1139 0.290 Uiso 1 1 calc R
H16C H 0.8853 1.0781 -0.1938 0.290 Uiso 1 1 calc R
C17 C 0.6434(5) 0.6128(6) -0.1213(5) 0.122(2) Uani 1 1 d .
H17A H 0.6702 0.6850 -0.1424 0.147 Uiso 1 1 d .
C18 C 0.4636(7) 0.5545(10) -0.1053(7) 0.192(5) Uani 1 1 d .
H18A H 0.4973 0.5062 -0.0650 0.288 Uiso 1 1 calc R
H18B H 0.4067 0.5152 -0.1371 0.288 Uiso 1 1 calc R
H18C H 0.4289 0.6159 -0.0788 0.288 Uiso 1 1 calc R
C19 C 0.4913(15) 0.6336(13) -0.2196(10) 0.2971(16) Uani 1 1 d U
H19A H 0.4222 0.5928 -0.2297 0.446 Uiso 1 1 calc R
H19B H 0.5381 0.6286 -0.2663 0.446 Uiso 1 1 calc R
H19C H 0.4732 0.7094 -0.2095 0.446 Uiso 1 1 calc R
C20 C 1.1300(3) 0.6741(3) -0.0052(2) 0.0435(9) Uani 1 1 d .

loop_
_atom_site_aniso_label
_atom_site_aniso_U_11
_atom_site_aniso_U_22
_atom_site_aniso_U_33
_atom_site_aniso_U_23
_atom_site_aniso_U_13
_atom_site_aniso_U_12
Gd1 0.04210(9) 0.03298(8) 0.04200(9) 0.00108(7) -0.01234(7) 0.00028(8)
O1 0.0710(18) 0.0672(18) 0.0408(14) -0.0028(13) -0.0142(13) 0.0181(15)
O2 0.086(2) 0.0467(15) 0.0384(13) 0.0002(12) -0.0145(14) 0.0058(15)
O3 0.1011(10) 0.1042(10) 0.1037(10) -0.0043(8) 0.0049(8) -0.0036(8)
O4 0.144(4) 0.063(2) 0.095(3) -0.009(2) 0.020(3) 0.031(2)
O5 0.097(3) 0.206(5) 0.112(3) -0.079(3) 0.014(3) 0.020(3)
O6 0.080(2) 0.0435(15) 0.085(2) 0.0158(15) -0.0268(17) 0.0044(15)
O7 0.0599(18) 0.089(2) 0.098(2) 0.0275(19) -0.0407(17) -0.0166(17)
O8 0.0512(15) 0.0458(14) 0.0643(17) 0.0106(13) -0.0105(13) -0.0053(13)
O9 0.0731(18) 0.0348(12) 0.0537(16) 0.0021(12) -0.0126(14) -0.0096(13)
N1 0.056(2) 0.108(3) 0.089(3) -0.045(2) -0.014(2) 0.023(2)
N2 0.120(4) 0.050(2) 0.074(3) 0.0170(19) -0.004(3) 0.023(2)
N3 0.056(2) 0.126(4) 0.081(3) 0.036(3) -0.031(2) -0.025(2)
C1 0.063(2) 0.055(2) 0.0318(17) 0.0038(16) -0.0071(17) 0.002(2)
C2 0.057(2) 0.048(2) 0.0344(18) 0.0019(15) -0.0060(17) 0.0077(18)
C3 0.093(3) 0.042(2) 0.047(2) -0.0059(17) -0.021(2) 0.016(2)
C4 0.090(3) 0.050(2) 0.051(2) -0.0068(18) -0.027(2) 0.025(2)
C5 0.061(2) 0.049(2) 0.0398(19) -0.0059(16) -0.0110(17) 0.0134(18)
C6 0.066(2) 0.0415(19) 0.047(2) 0.0000(16) -0.0091(19) 0.0096(19)
C7 0.068(3) 0.047(2) 0.0394(19) 0.0084(16) -0.0080(18) 0.0107(19)
C8 0.057(2) 0.051(2) 0.047(2) -0.0051(17) -0.0136(18) 0.0130(18)
C9 0.069(3) 0.085(3) 0.078(3) -0.022(3) -0.026(2) 0.034(2)
C10 0.063(3) 0.099(4) 0.103(4) -0.015(3) -0.037(3) 0.033(3)
C11 0.067(3) 0.070(3) 0.079(3) -0.007(2) -0.040(2) 0.005(2)
C12 0.062(2) 0.051(2) 0.061(2) -0.0065(19) -0.023(2) 0.001(2)
C13 0.048(2) 0.0387(18) 0.049(2) 0.0007(16) -0.0128(17) 0.0028(16)
C14 0.093(4) 0.063(3) 0.119(5) 0.021(3) -0.004(4) 0.020(3)
C15 0.303(2) 0.302(2) 0.303(2) 0.0005(16) 0.0073(16) 0.0005(16)
C16 0.218(9) 0.045(3) 0.323(13) 0.045(5) 0.099(9) 0.034(5)
C17 0.101(4) 0.097(4) 0.162(5) 0.007(4) -0.082(4) -0.026(4)
C18 0.114(6) 0.264(12) 0.202(10) -0.058(9) 0.053(6) -0.067(7)
C19 0.297(2) 0.298(2) 0.297(2) 0.0019(16) 0.0079(16) -0.0028(16)
C20 0.054(2) 0.0376(17) 0.0375(18) 0.0034(14) -0.0125(16) -0.0049(16)

loop_
_atom_type_symbol
_atom_type_description
_atom_type_scat_dispersion_real
_atom_type_scat_dispersion_imag
_atom_type_scat_source
C C 0.0033 0.0016 'International Tables Vol C Tables 4.2.6.8 and 6.1.1.4'
H H 0.0000 0.0000 'International Tables Vol C Tables 4.2.6.8 and 6.1.1.4'
N N 0.0061 0.0033 'International Tables Vol C Tables 4.2.6.8 and 6.1.1.4'
O O 0.0106 0.0060 'International Tables Vol C Tables 4.2.6.8 and 6.1.1.4'
Gd Gd -0.1653 3.9035 'International Tables Vol C Tables 4.2.6.8 and 6.1.1.4'

loop_
_geom_angle_atom_site_label_1
_geom_angle_atom_site_label_2
_geom_angle_atom_site_label_3
_geom_angle
_geom_angle_site_symmetry_1
_geom_angle_site_symmetry_3
O9 Gd1 O2 76.15(10) 3_765 .
O9 Gd1 O1 78.62(10) 3_765 .
O2 Gd1 O1 130.68(11) . .
O9 Gd1 O7 81.34(12) 3_765 .
O2 Gd1 O7 79.15(13) . .
O1 Gd1 O7 137.11(12) . .
O9 Gd1 O6 146.94(10) 3_765 .
O2 Gd1 O6 79.09(11) . .
O1 Gd1 O6 134.43(11) . .
O7 Gd1 O6 72.72(12) . .
O9 Gd1 O8 125.99(10) 3_765 .
O2 Gd1 O8 85.25(11) . .
O1 Gd1 O8 76.43(11) . .
O7 Gd1 O8 144.06(11) . .
O6 Gd1 O8 72.63(11) . .
O9 Gd1 O4 133.43(12) 3_765 .
O2 Gd1 O4 149.05(12) . .
O1 Gd1 O4 73.18(12) . .
O7 Gd1 O4 94.86(14) . .
O6 Gd1 O4 70.19(13) . .
O8 Gd1 O4 82.19(13) . .
O9 Gd1 O3 85.59(13) 3_765 .
O2 Gd1 O3 147.20(13) . .
O1 Gd1 O3 69.75(13) . .
O7 Gd1 O3 71.24(14) . .
O6 Gd1 O3 104.47(14) . .
O8 Gd1 O3 127.26(13) . .
O4 Gd1 O3 50.19(15) . .
O9 Gd1 N1 110.09(13) 3_765 .
O2 Gd1 N1 159.80(12) . .
O1 Gd1 N1 69.36(12) . .
O7 Gd1 N1 82.81(13) . .
O6 Gd1 N1 86.97(13) . .
O8 Gd1 N1 104.57(12) . .
O4 Gd1 N1 24.65(13) . .
O3 Gd1 N1 25.54(14) . .
O9 Gd1 O9 78.47(10) 3_765 .
O2 Gd1 O9 68.72(10) . .
O1 Gd1 O9 65.11(10) . .
O7 Gd1 O9 145.22(11) . .
O6 Gd1 O9 112.23(10) . .
O8 Gd1 O9 47.59(8) . .
O4 Gd1 O9 119.53(12) . .
O3 Gd1 O9 134.18(12) . .
N1 Gd1 O9 130.80(10) . .
O9 Gd1 C20 102.79(10) 3_765 .
O2 Gd1 C20 76.37(11) . .
O1 Gd1 C20 68.88(11) . .
O7 Gd1 C20 153.29(11) . .
O6 Gd1 C20 92.18(11) . .
O8 Gd1 C20 23.23(9) . .
O4 Gd1 C20 100.62(13) . .
O3 Gd1 C20 134.99(13) . .
N1 Gd1 C20 119.08(11) . .
O9 Gd1 C20 24.37(8) . .
C1 O1 Gd1 138.7(3) . .
C1 O2 Gd1 131.7(2) 3_765 .
N1 O3 Gd1 95.1(3) . .
N1 O4 Gd1 97.0(3) . .
C14 O6 Gd1 135.1(4) . .
C17 O7 Gd1 142.4(5) . .
C20 O8 Gd1 106.3(2) . .
C20 O9 Gd1 174.7(3) . 3_765
C20 O9 Gd1 82.3(2) . .
Gd1 O9 Gd1 101.53(10) 3_765 .
O4 N1 O5 122.9(5) . .
O4 N1 O3 117.7(5) . .
O5 N1 O3 119.3(5) . .
O4 N1 Gd1 58.4(3) . .
O5 N1 Gd1 176.0(4) . .
O3 N1 Gd1 59.4(3) . .
C14 N2 C15 117.0(9) . .
C14 N2 C16 130.2(7) . .
C15 N2 C16 112.8(9) . .
C17 N3 C19 133.4(9) . .
C17 N3 C18 115.9(7) . .
C19 N3 C18 105.4(9) . .
O1 C1 O2 125.5(4) . 3_765
O1 C1 C2 117.0(4) . .
O2 C1 C2 117.4(4) 3_765 .
C7 C2 C3 118.8(4) . .
C7 C2 C1 120.6(3) . .
C3 C2 C1 120.5(4) . .
C4 C3 C2 120.5(4) . .
C4 C3 H3A 119.7 . .
C2 C3 H3A 119.7 . .
C3 C4 C5 121.1(4) . .
C3 C4 H4A 119.4 . .
C5 C4 H4A 119.4 . .
C4 C5 C6 118.0(4) . .
C4 C5 C8 120.1(4) . .
C6 C5 C8 121.8(4) . .
C7 C6 C5 120.7(4) . .
C7 C6 H6A 119.7 . .
C5 C6 H6A 119.7 . .
C2 C7 C6 120.8(4) . .
C2 C7 H7A 119.6 . .
C6 C7 H7A 119.6 . .
C9 C8 C13 117.5(4) . .
C9 C8 C5 118.7(4) . .
C13 C8 C5 123.7(4) . .
C10 C9 C8 121.6(5) . .
C10 C9 H9A 119.2 . .
C8 C9 H9A 119.2 . .
C11 C10 C9 120.3(5) . .
C11 C10 H10A 119.9 . .
C9 C10 H10A 119.9 . .
C10 C11 C12 120.3(4) . .
C10 C11 H11A 119.9 . .
C12 C11 H11A 119.9 . .
C11 C12 C13 120.1(4) . .
C11 C12 H12A 120.0 . .
C13 C12 H12A 120.0 . .
C12 C13 C8 120.2(4) . .
C12 C13 C20 116.4(4) . 4_576
C8 C13 C20 123.3(3) . 4_576
O6 C14 N2 131.1(6) . .
O6 C14 H14 114.5 . .
N2 C14 H14 114.5 . .
N2 C15 H15A 109.5 . .
N2 C15 H15B 109.5 . .
H15A C15 H15B 109.5 . .
N2 C15 H15C 109.5 . .
H15A C15 H15C 109.5 . .
H15B C15 H15C 109.5 . .
N2 C16 H16A 109.5 . .
N2 C16 H16B 109.5 . .
H16A C16 H16B 109.5 . .
N2 C16 H16C 109.5 . .
H16A C16 H16C 109.5 . .
H16B C16 H16C 109.5 . .
O7 C17 N3 141.3(7) . .
O7 C17 H17A 109.9 . .
N3 C17 H17A 107.8 . .
N3 C18 H18A 109.5 . .
N3 C18 H18B 109.5 . .
H18A C18 H18B 109.5 . .
N3 C18 H18C 109.5 . .
H18A C18 H18C 109.5 . .
H18B C18 H18C 109.5 . .
N3 C19 H19A 109.5 . .
N3 C19 H19B 109.5 . .
H19A C19 H19B 109.5 . .
N3 C19 H19C 109.5 . .
H19A C19 H19C 109.5 . .
H19B C19 H19C 109.5 . .
O8 C20 O9 123.8(4) . .
O8 C20 C13 116.9(3) . 4_575
O9 C20 C13 119.2(4) . 4_575
O8 C20 Gd1 50.48(19) . .
O9 C20 Gd1 73.4(2) . .
C13 C20 Gd1 166.8(3) 4_575 .

loop_
_geom_bond_atom_site_label_1
_geom_bond_atom_site_label_2
_geom_bond_distance
_geom_bond_site_symmetry_2
Gd1 O9 2.334(3) 3_765
Gd1 O2 2.339(3) .
Gd1 O1 2.361(3) .
Gd1 O7 2.387(3) .
Gd1 O6 2.392(3) .
Gd1 O8 2.424(3) .
Gd1 O4 2.499(4) .
Gd1 O3 2.516(5) .
Gd1 N1 2.913(5) .
Gd1 O9 2.917(3) .
Gd1 C20 3.016(4) .
O1 C1 1.250(5) .
O2 C1 1.262(5) 3_765
O3 N1 1.261(6) .
O4 N1 1.224(6) .
O5 N1 1.236(6) .
O6 C14 1.197(6) .
O7 C17 1.077(7) .
O8 C20 1.239(5) .
O9 C20 1.256(4) .
O9 Gd1 2.334(3) 3_765
N2 C14 1.269(7) .
N2 C15 1.323(17) .
N2 C16 1.401(8) .
N3 C17 1.277(7) .
N3 C19 1.314(16) .
N3 C18 1.376(10) .
C1 O2 1.262(5) 3_765
C1 C2 1.502(5) .
C2 C7 1.384(6) .
C2 C3 1.383(6) .
C3 C4 1.381(6) .
C3 H3A 0.9300 .
C4 C5 1.392(6) .
C4 H4A 0.9300 .
C5 C6 1.391(5) .
C5 C8 1.487(5) .
C6 C7 1.385(6) .
C6 H6A 0.9300 .
C7 H7A 0.9300 .
C8 C9 1.392(6) .
C8 C13 1.403(6) .
C9 C10 1.382(7) .
C9 H9A 0.9300 .
C10 C11 1.352(8) .
C10 H10A 0.9300 .
C11 C12 1.385(6) .
C11 H11A 0.9300 .
C12 C13 1.392(6) .
C12 H12A 0.9300 .
C13 C20 1.496(5) 4_576
C14 H14 0.9300 .
C15 H15A 0.9600 .
C15 H15B 0.9600 .
C15 H15C 0.9600 .
C16 H16A 0.9600 .
C16 H16B 0.9600 .
C16 H16C 0.9600 .
C17 H17A 0.9966 .
C18 H18A 0.9600 .
C18 H18B 0.9600 .
C18 H18C 0.9600 .
C19 H19A 0.9600 .
C19 H19B 0.9600 .
C19 H19C 0.9600 .
C20 C13 1.496(5) 4_575
